data_7055017
loop_
_publ_author_name
'Magnan, Fran\,cois'
'Korobkov, Ilia'
'Brusso, Jaclyn'

_publ_section_title
;
 Influence of substitution pattern and enhanced \p-conjugation on a family
 of thiophene functionalized 1,5-dithia-2,4,6,8-tetrazocines
;
_journal_issue 9
_journal_name_full 'New J. Chem.'
_journal_page_first 7272
_journal_paper_doi 10.1039/C5NJ01345C
_journal_volume 39
_journal_year 2015
_chemical_formula_sum 'C18 H10 N4 S6'
_chemical_formula_weight 474.66
_chemical_melting_point 533
_chemical_name_common b(TT)8MR
_chemical_name_systematic 3,7-bis([5-(thiophen-2-yl)thienyl])-1,5,2,4,6,8-dithiatetrazocine
_space_group_crystal_system monoclinic
_space_group_IT_number 14
_space_group_name_Hall '-P 2yn'
_space_group_name_H-M_alt 'P 1 21/n 1'
_symmetry_space_group_name_Hall '-P 2yn'
_symmetry_space_group_name_H-M 'P 1 21/n 1'
_atom_sites_solution_hydrogens geom
_audit_creation_method SHELXL-2014/7
_audit_update_record
;
2015-05-27 deposited with the CCDC.
2015-07-15 downloaded from the CCDC.
;
_cell_angle_alpha 90
_cell_angle_beta 110.342(6)
_cell_angle_gamma 90
_cell_formula_units_Z 2
_cell_length_a 5.6479(6)
_cell_length_b 28.280(3)
_cell_length_c 6.4275(7)
_cell_measurement_reflns_used 4296
_cell_measurement_temperature 200(2)
_cell_measurement_theta_max 28.15
_cell_measurement_theta_min 3.46
_cell_volume 962.59(18)
_computing_cell_refinement 'APEX II, Bruker (2009)'
_computing_data_collection 'APEX II, Bruker (2009)'
_computing_data_reduction 'XPREP, Bruker (2009)'
_computing_molecular_graphics 'SHELXTL, Bruker (2004)'
_computing_publication_material 'SHELXTL, Bruker (2004)'
_computing_structure_refinement 'SHELXL-2014/7 (Sheldrick, 2014)'
_computing_structure_solution 'SHELXS-03 (Sheldrick, 2003)'
_diffrn_ambient_temperature 200(2)
_diffrn_measured_fraction_theta_full 0.980
_diffrn_measured_fraction_theta_max 0.978
_diffrn_measurement_device_type 'Bruker APEX-II CCD'
_diffrn_measurement_method '\f and \w scans'
_diffrn_radiation_type MoK\a
_diffrn_radiation_wavelength 0.71073
_diffrn_reflns_av_R_equivalents 0.0722
_diffrn_reflns_av_unetI/netI 0.0638
_diffrn_reflns_laue_measured_fraction_full 0.980
_diffrn_reflns_laue_measured_fraction_max 0.978
_diffrn_reflns_limit_h_max 7
_diffrn_reflns_limit_h_min -7
_diffrn_reflns_limit_k_max 37
_diffrn_reflns_limit_k_min -37
_diffrn_reflns_limit_l_max 8
_diffrn_reflns_limit_l_min -8
_diffrn_reflns_number 11549
_diffrn_reflns_point_group_measured_fraction_full 0.980
_diffrn_reflns_point_group_measured_fraction_max 0.978
_diffrn_reflns_theta_full 25.242
_diffrn_reflns_theta_max 28.331
_diffrn_reflns_theta_min 1.440
_exptl_absorpt_coefficient_mu 0.724
_exptl_absorpt_correction_T_max 0.7457
_exptl_absorpt_correction_T_min 0.4986
_exptl_absorpt_correction_type multi-scan
_exptl_absorpt_process_details 'SADABS, Bruker (2003)'
_exptl_crystal_colour orange
_exptl_crystal_density_diffrn 1.638
_exptl_crystal_density_meas ?
_exptl_crystal_description plate
_exptl_crystal_F_000 484
_exptl_crystal_recrystallization_method 'Re-crystallisation from solvent: Toluene'
_exptl_crystal_size_max 0.190
_exptl_crystal_size_mid 0.110
_exptl_crystal_size_min 0.010
_refine_diff_density_max 0.612
_refine_diff_density_min -0.598
_refine_diff_density_rms 0.096
_refine_ls_extinction_method none
_refine_ls_goodness_of_fit_ref 1.087
_refine_ls_hydrogen_treatment constr
_refine_ls_matrix_type full
_refine_ls_number_parameters 145
_refine_ls_number_reflns 2354
_refine_ls_number_restraints 121
_refine_ls_restrained_S_all 1.067
_refine_ls_R_factor_all 0.1155
_refine_ls_R_factor_gt 0.0809
_refine_ls_shift/su_max 0.000
_refine_ls_shift/su_mean 0.000
_refine_ls_structure_factor_coef Fsqd
_refine_ls_weighting_details 'w=1/[\s^2^(Fo^2^)+(0.0910P)^2^+1.4769P] where P=(Fo^2^+2Fc^2^)/3'
_refine_ls_weighting_scheme calc
_refine_ls_wR_factor_gt 0.1823
_refine_ls_wR_factor_ref 0.1987
_reflns_Friedel_coverage 0.000
_reflns_number_gt 1645
_reflns_number_total 2354
_reflns_threshold_expression 'I > 2\s(I)'
_cod_data_source_file c5nj01345c2.cif
_cod_data_source_block jb036
_cod_depositor_comments
;
The following automatic conversions were performed:

'_exptl_crystal_density_meas' value 'n/a' was changed to '?' - the
value is perceived as not measured.

Automatic conversion script
Id: cif_fix_values 3271 2015-04-21 07:52:19Z andrius 

 Adding full bibliography for 7055016--7055018.cif.
;
_cod_original_cell_volume 962.58(18)
_cod_database_code 7055017
_shelx_shelxl_version_number 2014/7
_shelx_space_group_comment
; 
The symmetry employed for this shelxl refinement is uniquely defined 
by the following loop, which should always be used as a source of 
symmetry information in preference to the above space-group names. 
They are only intended as comments. 
;
_shelx_estimated_absorpt_t_min 0.875
_shelx_estimated_absorpt_t_max 0.993

loop_
_space_group_symop_operation_xyz
'x, y, z'
'-x+1/2, y+1/2, -z+1/2'
'-x, -y, -z'
'x-1/2, -y-1/2, z-1/2'

loop_
_atom_site_label
_atom_site_type_symbol
_atom_site_fract_x
_atom_site_fract_y
_atom_site_fract_z
_atom_site_U_iso_or_equiv
_atom_site_adp_type
_atom_site_occupancy
_atom_site_site_symmetry_order
_atom_site_calc_flag
_atom_site_refinement_flags_posn
_atom_site_refinement_flags_adp
_atom_site_refinement_flags_occupancy
_atom_site_disorder_assembly
_atom_site_disorder_group
S1 S 0.8415(2) -0.00410(4) 0.18648(17) 0.0407(3) Uani 1 1 d . . . . .
S2 S 0.3063(2) 0.09422(4) 0.28806(18) 0.0385(3) Uani 1 1 d . . . . .
S3 S -0.0718(8) 0.18424(15) 0.0689(5) 0.0540(8) Uani 0.6 1 d D U P A 1
C7 C -0.221(4) 0.1775(6) 0.399(2) 0.049(3) Uani 0.6 1 d D U P A 1
H7 H -0.2422 0.1673 0.5329 0.058 Uiso 0.6 1 calc R U P A 1
C7' C -0.123(5) 0.1769(9) 0.106(4) 0.064(6) Uani 0.4 1 d D U P A 2
H7' H -0.0642 0.1651 -0.0054 0.077 Uiso 0.4 1 calc R U P A 2
S3' S -0.2210(15) 0.1845(3) 0.4573(10) 0.0502(13) Uani 0.4 1 d D U P A 2
N1 N 0.7092(7) 0.02787(13) 0.3115(6) 0.0372(9) Uani 1 1 d . . . . .
N2 N 0.9126(8) 0.03236(13) 0.7067(6) 0.0379(9) Uani 1 1 d . . . . .
C1 C 0.7323(8) 0.04223(15) 0.5152(7) 0.0332(9) Uani 1 1 d . . . . .
C2 C 0.5364(9) 0.07443(15) 0.5254(7) 0.0363(10) Uani 1 1 d . . . . .
C3 C 0.5100(11) 0.09396(17) 0.7120(8) 0.0459(12) Uani 1 1 d . . . . .
H3 H 0.6178 0.0869 0.8590 0.055 Uiso 1 1 calc R U . . .
C4 C 0.3043(10) 0.12564(18) 0.6603(8) 0.0451(12) Uani 1 1 d . . . . .
H4 H 0.2581 0.1421 0.7693 0.054 Uiso 1 1 calc R U . . .
C5 C 0.1786(9) 0.13026(16) 0.4377(8) 0.0368(10) Uani 1 1 d . . . . .
C6 C -0.0310(10) 0.16158(16) 0.3257(7) 0.0410(11) Uani 1 1 d D U . . .
C8 C -0.3878(12) 0.2124(2) 0.2439(10) 0.0602(14) Uani 1 1 d D U . . .
H8A H -0.5169 0.2306 0.2685 0.072 Uiso 0.6 1 calc R U P A 1
H8B H -0.5353 0.2285 0.2442 0.072 Uiso 0.4 1 calc R U P A 2
C9 C -0.3232(12) 0.2134(2) 0.0638(11) 0.0638(15) Uani 1 1 d D U . . .
H9A H -0.4204 0.2307 -0.0642 0.077 Uiso 0.6 1 calc R U P A 1
H9B H -0.3898 0.2331 -0.0631 0.077 Uiso 0.4 1 calc R U P A 2

loop_
_atom_site_aniso_label
_atom_site_aniso_U_11
_atom_site_aniso_U_22
_atom_site_aniso_U_33
_atom_site_aniso_U_23
_atom_site_aniso_U_13
_atom_site_aniso_U_12
S1 0.0445(7) 0.0566(7) 0.0172(5) 0.0012(5) 0.0057(5) 0.0090(6)
S2 0.0428(7) 0.0430(6) 0.0251(5) -0.0022(4) 0.0058(5) 0.0046(5)
S3 0.0586(18) 0.0629(17) 0.0329(14) 0.0066(11) 0.0064(12) 0.0150(15)
C7 0.048(5) 0.047(7) 0.044(6) -0.010(5) 0.008(5) -0.005(4)
C7' 0.075(10) 0.068(10) 0.044(6) 0.008(5) 0.015(5) 0.017(9)
S3' 0.056(3) 0.044(2) 0.051(3) -0.008(2) 0.018(2) -0.0010(19)
N1 0.041(2) 0.044(2) 0.0231(18) 0.0043(15) 0.0061(17) 0.0037(17)
N2 0.043(2) 0.046(2) 0.0228(18) 0.0034(15) 0.0092(17) 0.0028(17)
C1 0.033(3) 0.038(2) 0.026(2) 0.0025(17) 0.0089(19) -0.0040(18)
C2 0.036(3) 0.040(2) 0.027(2) 0.0043(17) 0.0040(19) 0.0020(19)
C3 0.062(3) 0.050(3) 0.023(2) 0.0059(19) 0.011(2) 0.006(2)
C4 0.054(3) 0.054(3) 0.028(2) -0.001(2) 0.016(2) 0.003(2)
C5 0.035(2) 0.040(2) 0.033(2) -0.0032(18) 0.009(2) 0.001(2)
C6 0.044(3) 0.041(2) 0.032(2) -0.0038(18) 0.0072(19) 0.001(2)
C8 0.053(3) 0.054(3) 0.066(3) -0.008(2) 0.012(3) 0.002(2)
C9 0.063(4) 0.064(3) 0.054(3) 0.003(3) 0.006(3) 0.010(3)

loop_
_atom_type_symbol
_atom_type_description
_atom_type_scat_dispersion_real
_atom_type_scat_dispersion_imag
_atom_type_scat_source
C C 0.0033 0.0016 'International Tables Vol C Tables 4.2.6.8 and 6.1.1.4'
H H 0.0000 0.0000 'International Tables Vol C Tables 4.2.6.8 and 6.1.1.4'
N N 0.0061 0.0033 'International Tables Vol C Tables 4.2.6.8 and 6.1.1.4'
S S 0.1246 0.1234 'International Tables Vol C Tables 4.2.6.8 and 6.1.1.4'

loop_
_geom_angle_atom_site_label_1
_geom_angle_atom_site_label_2
_geom_angle_atom_site_label_3
_geom_angle
_geom_angle_site_symmetry_1
_geom_angle_site_symmetry_3
N2 S1 N1 126.1(2) 3_756 .
C2 S2 C5 91.8(2) . .
C9 S3 C6 91.9(3) . .
C6 C7 C8 111.7(12) . .
C6 C7' C9 113.3(15) . .
C8 S3' C6 92.7(4) . .
C1 N1 S1 141.3(3) . .
C1 N2 S1 143.6(3) . 3_756
N2 C1 N1 129.0(4) . .
N2 C1 C2 116.2(4) . .
N1 C1 C2 114.8(4) . .
C3 C2 C1 127.4(4) . .
C3 C2 S2 111.5(4) . .
C1 C2 S2 121.2(3) . .
C2 C3 C4 112.3(4) . .
C5 C4 C3 113.2(4) . .
C4 C5 C6 128.0(4) . .
C4 C5 S2 111.2(4) . .
C6 C5 S2 120.7(3) . .
C7 C6 C5 128.4(8) . .
C7' C6 C5 130.2(9) . .
C7' C6 S3' 107.8(9) . .
C5 C6 S3' 122.0(4) . .
C7 C6 S3 110.3(7) . .
C5 C6 S3 121.4(4) . .
C9 C8 C7 107.4(8) . .
C9 C8 S3' 120.4(5) . .
C8 C9 C7' 104.3(9) . .
C8 C9 S3 118.1(5) . .

loop_
_geom_bond_atom_site_label_1
_geom_bond_atom_site_label_2
_geom_bond_distance
_geom_bond_site_symmetry_2
S1 N2 1.541(4) 3_756
S1 N1 1.561(4) .
S2 C2 1.718(4) .
S2 C5 1.722(5) .
S3 C9 1.632(7) .
S3 C6 1.710(5) .
C7 C6 1.393(16) .
C7 C8 1.484(17) .
C7' C6 1.393(19) .
C7' C9 1.48(2) .
S3' C8 1.578(9) .
S3' C6 1.709(7) .
N1 C1 1.333(5) .
N2 C1 1.326(6) .
N2 S1 1.541(4) 3_756
C1 C2 1.452(6) .
C2 C3 1.375(6) .
C3 C4 1.412(7) .
C4 C5 1.364(6) .
C5 C6 1.453(7) .
C8 C9 1.330(9) .

loop_
_geom_torsion_atom_site_label_1
_geom_torsion_atom_site_label_2
_geom_torsion_atom_site_label_3
_geom_torsion_atom_site_label_4
_geom_torsion
_geom_torsion_site_symmetry_1
N2 S1 N1 C1 -1.2(7) 3_756
S1 N2 C1 N1 -1.9(9) 3_756
S1 N2 C1 C2 -179.5(4) 3_756
S1 N1 C1 N2 2.1(9) .
S1 N1 C1 C2 179.7(4) .
N2 C1 C2 C3 -3.5(7) .
N1 C1 C2 C3 178.6(5) .
N2 C1 C2 S2 174.5(3) .
N1 C1 C2 S2 -3.5(6) .
C5 S2 C2 C3 1.7(4) .
C5 S2 C2 C1 -176.5(4) .
C1 C2 C3 C4 177.1(5) .
S2 C2 C3 C4 -1.0(6) .
C2 C3 C4 C5 -0.5(7) .
C3 C4 C5 C6 -176.1(5) .
C3 C4 C5 S2 1.8(6) .
C2 S2 C5 C4 -2.0(4) .
C2 S2 C5 C6 176.1(4) .
C8 C7 C6 C5 175.1(7) .
C8 C7 C6 S3 -5.0(15) .
C9 C7' C6 C5 -173.2(9) .
C9 C7' C6 S3' 9(2) .
C4 C5 C6 C7 -31.6(13) .
S2 C5 C6 C7 150.7(11) .
C4 C5 C6 C7' 161.2(17) .
S2 C5 C6 C7' -16.5(18) .
C4 C5 C6 S3' -21.7(8) .
S2 C5 C6 S3' 160.6(4) .
C4 C5 C6 S3 148.6(5) .
S2 C5 C6 S3 -29.2(6) .
C8 S3' C6 C7' -2.4(14) .
C8 S3' C6 C5 180.0(4) .
C9 S3 C6 C7 0.7(9) .
C9 S3 C6 C5 -179.4(4) .
C6 C7 C8 C9 7.9(15) .
C6 S3' C8 C9 -6.4(7) .
S3' C8 C9 C7' 11.9(15) .
C7 C8 C9 S3 -7.8(11) .
C6 C7' C9 C8 -13(2) .
C6 S3 C9 C8 4.5(6) .
